data_2311477
loop_
_publ_author_name
'Purandara, H.'
'Foro, Sabine'
'Thimme Gowda, B.'

_publ_section_title
;
 Crystal structure of
 (<i>E</i>)-4-methyl-<i>N</i>-{2-[2-(4-nitro-benzyl-idene)hydrazin-1-yl]-2-oxoeth-yl}benzene-sulfonamide
 <i>N</i>,<i>N</i>-di-methyl-formamide monosolvate.
;
_journal_coeditor_code RZ5222
_journal_issue 'Pt 11'
_journal_name_full 'Acta crystallographica. Section E, Crystallographic communications'
_journal_page_first 1683
_journal_page_last 1686
_journal_paper_doi 10.1107/S2056989017014669
_journal_volume 73
_journal_year 2017
_chemical_formula_iupac 'C16 H16 N4 O5 S, C3 H7 N O'
_chemical_formula_moiety 'C16 H16 N4 O5 S, C3 H7 N O'
_chemical_formula_sum 'C19 H23 N5 O6 S'
_chemical_formula_weight 449.48
_chemical_name_systematic
'(<i>E</i>)-4-Methyl-<i>N</i>-{2-[2-(4-nitrobenzylidene)hydrazin-1-yl]-2-oxoethyl}benzenesulfonamide <i>N</i>,<i>N</i>-dimethylformamide monosolvate'
_space_group_crystal_system triclinic
_space_group_IT_number 2
_space_group_name_Hall '-P 1'
_space_group_name_H-M_alt 'P -1'
_atom_sites_solution_hydrogens mixed
_audit_creation_method SHELXL-2014/6
_cell_angle_alpha 107.609(7)
_cell_angle_beta 98.954(8)
_cell_angle_gamma 106.505(8)
_cell_formula_units_Z 2
_cell_length_a 8.3515(9)
_cell_length_b 10.5778(9)
_cell_length_c 13.6730(10)
_cell_measurement_reflns_used 3760
_cell_measurement_temperature 293(2)
_cell_measurement_theta_max 27.76
_cell_measurement_theta_min 2.62
_cell_volume 1064.57(19)
_computing_cell_refinement
;
CrysAlis RED (Oxford Diffraction, 2009)
;
_computing_data_collection
;
CrysAlis CCD (Oxford Diffraction, 2009)
;
_computing_data_reduction
;
CrysAlis RED (Oxford Diffraction, 2009)
;
_computing_molecular_graphics
;
PLATON (Spek, 2009), Mercury (Macrae et al., 2008)
;
_computing_publication_material
;
SHELXTL (Sheldrick, 2008)
;
_computing_structure_refinement
;
SHELXL2014 (Sheldrick, 2015)
;
_computing_structure_solution
;
SHELXS97 (Sheldrick, 2008)
;
_diffrn_ambient_temperature 293(2)
_diffrn_measured_fraction_theta_full 0.999
_diffrn_measured_fraction_theta_max 0.998
_diffrn_measurement_device_type
;
Oxford Diffraction Xcalibur single-crystal X-ray diffractometer with
Sapphire CCD Detector
;
_diffrn_measurement_method
;
Rotation method data acquisition using omega scans
;
_diffrn_radiation_type MoK\a
_diffrn_radiation_wavelength 0.71073
_diffrn_reflns_av_R_equivalents 0.0104
_diffrn_reflns_limit_h_max 10
_diffrn_reflns_limit_h_min -10
_diffrn_reflns_limit_k_max 13
_diffrn_reflns_limit_k_min -9
_diffrn_reflns_limit_l_max 12
_diffrn_reflns_limit_l_min -17
_diffrn_reflns_number 7611
_diffrn_reflns_theta_full 25.242
_diffrn_reflns_theta_max 26.371
_diffrn_reflns_theta_min 2.637
_exptl_absorpt_coefficient_mu 0.199
_exptl_absorpt_correction_T_max 0.958
_exptl_absorpt_correction_T_min 0.925
_exptl_absorpt_correction_type multi-scan
_exptl_absorpt_process_details
;
(CrysAlis RED; Oxford Diffraction, 2009)
;
_exptl_crystal_colour colourless
_exptl_crystal_density_diffrn 1.402
_exptl_crystal_description prism
_exptl_crystal_F_000 472
_exptl_crystal_size_max 0.400
_exptl_crystal_size_mid 0.400
_exptl_crystal_size_min 0.220
_refine_diff_density_max 0.320
_refine_diff_density_min -0.369
_refine_ls_extinction_method none
_refine_ls_goodness_of_fit_ref 1.038
_refine_ls_hydrogen_treatment mixed
_refine_ls_matrix_type full
_refine_ls_number_parameters 289
_refine_ls_number_reflns 4347
_refine_ls_number_restraints 2
_refine_ls_restrained_S_all 1.038
_refine_ls_R_factor_all 0.0495
_refine_ls_R_factor_gt 0.0389
_refine_ls_shift/su_max 0.005
_refine_ls_shift/su_mean 0.000
_refine_ls_structure_factor_coef Fsqd
_refine_ls_weighting_details 'w=1/[\s^2^(Fo^2^)+(0.0546P)^2^+0.3531P] where P=(Fo^2^+2Fc^2^)/3'
_refine_ls_weighting_scheme calc
_refine_ls_wR_factor_gt 0.1014
_refine_ls_wR_factor_ref 0.1079
_reflns_number_gt 3592
_reflns_number_total 4347
_reflns_threshold_expression 'I > 2\s(I)'
_cod_data_source_file rz5222sup1.cif
_cod_data_source_block I
_cod_original_cell_volume 1064.57(18)
_cod_database_code 2311477
_shelx_space_group_comment
;
The symmetry employed for this shelxl refinement is uniquely defined
by the following loop, which should always be used as a source of
symmetry information in preference to the above space-group names.
They are only intended as comments.
;
_shelx_estimated_absorpt_t_min 0.925
_shelx_estimated_absorpt_t_max 0.958
_shelxl_version_number 2014/6

loop_
_space_group_symop_operation_xyz
'x, y, z'
'-x, -y, -z'

loop_
_atom_site_type_symbol
_atom_site_label
_atom_site_fract_x
_atom_site_fract_y
_atom_site_fract_z
_atom_site_U_iso_or_equiv
_atom_site_adp_type
_atom_site_calc_flag
_atom_site_occupancy
C C1 0.2529(2) 0.80172(17) 0.30177(12) 0.0350(3) Uani d 1
C C2 0.3764(2) 0.73865(18) 0.28367(13) 0.0395(4) Uani d 1
H H2 0.3431 0.6405 0.2546 0.047 Uiso calc 1
C C3 0.5479(2) 0.8222(2) 0.30897(14) 0.0436(4) Uani d 1
H H3 0.6298 0.7794 0.2971 0.052 Uiso calc 1
C C4 0.6013(2) 0.9691(2) 0.35194(14) 0.0479(4) Uani d 1
C C5 0.4745(3) 1.0292(2) 0.3654(2) 0.0671(6) Uani d 1
H H5 0.5067 1.1274 0.3914 0.080 Uiso calc 1
C C6 0.3022(3) 0.9472(2) 0.34106(17) 0.0567(5) Uani d 1
H H6 0.2198 0.9898 0.3511 0.068 Uiso calc 1
C C7 -0.0943(2) 0.74344(18) 0.10290(13) 0.0385(4) Uani d 1
H H7A -0.0028 0.8356 0.1359 0.046 Uiso calc 1
H H7B -0.1997 0.7535 0.1198 0.046 Uiso calc 1
C C8 -0.1211(2) 0.69253(16) -0.01586(13) 0.0348(3) Uani d 1
C C9 -0.2478(2) 0.96612(17) -0.05202(13) 0.0356(3) Uani d 1
H H9 -0.2613 0.9393 -0.1250 0.043 Uiso calc 1
C C10 -0.2839(2) 1.09163(16) 0.00553(12) 0.0340(3) Uani d 1
C C11 -0.2613(3) 1.13753(19) 0.11526(14) 0.0476(4) Uani d 1
H H11 -0.2174 1.0903 0.1539 0.057 Uiso calc 1
C C12 -0.3032(3) 1.2520(2) 0.16685(14) 0.0503(5) Uani d 1
H H12 -0.2892 1.2819 0.2400 0.060 Uiso calc 1
C C13 -0.3662(2) 1.32173(17) 0.10891(13) 0.0386(4) Uani d 1
C C14 -0.3851(2) 1.28192(18) 0.00117(14) 0.0415(4) Uani d 1
H H14 -0.4242 1.3322 -0.0364 0.050 Uiso calc 1
C C15 -0.3449(2) 1.16557(18) -0.05016(13) 0.0401(4) Uani d 1
H H15 -0.3590 1.1364 -0.1233 0.048 Uiso calc 1
C C16 0.7899(3) 1.0600(3) 0.3827(2) 0.0686(6) Uani d 1
H H16A 0.8405 1.0282 0.3258 0.103 Uiso calc 1
H H16B 0.8491 1.0529 0.4458 0.103 Uiso calc 1
H H16C 0.8002 1.1568 0.3961 0.103 Uiso calc 1
C C17 0.2091(3) 0.3550(2) 0.33832(16) 0.0609(6) Uani d 1
H H17 0.1971 0.4207 0.3081 0.073 Uiso calc 1
C C18 0.2597(4) 0.3016(3) 0.49621(18) 0.0765(7) Uani d 1
H H18A 0.3792 0.3327 0.5340 0.115 Uiso calc 1
H H18B 0.2256 0.2072 0.4450 0.115 Uiso calc 1
H H18C 0.1896 0.3022 0.5456 0.115 Uiso calc 1
C C19 0.2526(5) 0.5369(3) 0.50861(19) 0.0921(10) Uani d 1
H H19A 0.2398 0.5910 0.4647 0.138 Uiso calc 1
H H19B 0.3644 0.5825 0.5590 0.138 Uiso calc 1
H H19C 0.1641 0.5308 0.5460 0.138 Uiso calc 1
N N1 -0.04825(19) 0.64431(15) 0.14518(11) 0.0387(3) Uani d 1
H H1N -0.016(2) 0.5851(18) 0.1079(14) 0.046 Uiso d 1
N N2 -0.17143(19) 0.77528(14) -0.06336(11) 0.0385(3) Uani d 1
H H2N -0.181(2) 0.758(2) -0.1298(12) 0.046 Uiso d 1
N N3 -0.19806(17) 0.89339(13) -0.00295(10) 0.0347(3) Uani d 1
N N4 -0.4191(2) 1.43967(16) 0.16299(13) 0.0497(4) Uani d 1
N N5 0.2367(2) 0.39543(18) 0.44244(12) 0.0535(4) Uani d 1
O O1 0.02638(17) 0.57237(14) 0.29491(11) 0.0516(3) Uani d 1
O O2 -0.05327(16) 0.78629(15) 0.32153(10) 0.0501(3) Uani d 1
O O3 -0.09848(18) 0.58545(13) -0.06656(10) 0.0496(3) Uani d 1
O O4 -0.4233(3) 1.46197(19) 0.25518(13) 0.0808(5) Uani d 1
O O5 -0.4588(2) 1.50928(16) 0.11362(13) 0.0681(4) Uani d 1
O O6 0.1980(3) 0.23973(17) 0.27815(11) 0.0757(5) Uani d 1
S S1 0.03312(5) 0.69598(5) 0.27126(3) 0.03706(13) Uani d 1

loop_
_atom_site_aniso_label
_atom_site_aniso_U_11
_atom_site_aniso_U_22
_atom_site_aniso_U_33
_atom_site_aniso_U_12
_atom_site_aniso_U_13
_atom_site_aniso_U_23
C1 0.0402(8) 0.0406(9) 0.0286(7) 0.0209(7) 0.0080(6) 0.0129(6)
C2 0.0461(9) 0.0387(9) 0.0435(9) 0.0246(7) 0.0132(7) 0.0187(7)
C3 0.0430(9) 0.0543(11) 0.0461(10) 0.0285(8) 0.0133(7) 0.0242(8)
C4 0.0438(10) 0.0525(11) 0.0418(9) 0.0167(8) 0.0063(7) 0.0125(8)
C5 0.0575(12) 0.0384(10) 0.0833(16) 0.0156(9) 0.0118(11) -0.0032(10)
C6 0.0489(11) 0.0439(10) 0.0701(13) 0.0260(9) 0.0140(9) 0.0031(9)
C7 0.0469(9) 0.0381(8) 0.0363(8) 0.0223(7) 0.0093(7) 0.0155(7)
C8 0.0335(8) 0.0330(8) 0.0363(8) 0.0132(6) 0.0063(6) 0.0109(7)
C9 0.0408(8) 0.0348(8) 0.0327(8) 0.0136(7) 0.0085(6) 0.0146(7)
C10 0.0348(8) 0.0321(8) 0.0361(8) 0.0111(6) 0.0076(6) 0.0152(7)
C11 0.0671(12) 0.0460(10) 0.0337(9) 0.0289(9) 0.0038(8) 0.0161(8)
C12 0.0694(12) 0.0498(11) 0.0303(9) 0.0282(9) 0.0057(8) 0.0098(8)
C13 0.0383(8) 0.0332(8) 0.0417(9) 0.0137(7) 0.0074(7) 0.0104(7)
C14 0.0469(9) 0.0421(9) 0.0454(9) 0.0223(8) 0.0120(7) 0.0234(8)
C15 0.0487(9) 0.0440(9) 0.0349(8) 0.0205(8) 0.0122(7) 0.0197(7)
C16 0.0492(12) 0.0686(14) 0.0714(15) 0.0119(10) 0.0067(10) 0.0157(12)
C17 0.0906(16) 0.0637(13) 0.0425(10) 0.0440(12) 0.0159(10) 0.0236(10)
C18 0.125(2) 0.0649(14) 0.0463(12) 0.0357(15) 0.0264(13) 0.0263(11)
C19 0.148(3) 0.0744(16) 0.0518(14) 0.0653(18) 0.0017(15) 0.0082(12)
N1 0.0462(8) 0.0389(8) 0.0369(8) 0.0245(6) 0.0084(6) 0.0143(6)
N2 0.0517(8) 0.0368(7) 0.0301(7) 0.0211(6) 0.0092(6) 0.0120(6)
N3 0.0391(7) 0.0319(7) 0.0340(7) 0.0150(6) 0.0077(5) 0.0118(6)
N4 0.0467(9) 0.0446(9) 0.0519(10) 0.0204(7) 0.0073(7) 0.0085(7)
N5 0.0735(11) 0.0551(9) 0.0376(8) 0.0337(9) 0.0124(7) 0.0157(7)
O1 0.0566(8) 0.0575(8) 0.0568(8) 0.0243(6) 0.0169(6) 0.0377(7)
O2 0.0494(7) 0.0667(8) 0.0454(7) 0.0334(6) 0.0216(6) 0.0190(6)
O3 0.0665(8) 0.0425(7) 0.0430(7) 0.0318(6) 0.0107(6) 0.0099(5)
O4 0.1144(14) 0.0879(12) 0.0502(9) 0.0643(11) 0.0239(9) 0.0111(8)
O5 0.0834(11) 0.0599(9) 0.0783(10) 0.0475(8) 0.0219(8) 0.0277(8)
O6 0.1306(15) 0.0703(10) 0.0394(8) 0.0556(10) 0.0250(8) 0.0178(7)
S1 0.0401(2) 0.0458(2) 0.0349(2) 0.02253(18) 0.01295(16) 0.01948(18)

loop_
_atom_type_symbol
_atom_type_description
_atom_type_scat_dispersion_real
_atom_type_scat_dispersion_imag
_atom_type_scat_source
C C 0.0033 0.0016 'International Tables Vol C Tables 4.2.6.8 and 6.1.1.4'
H H 0.0000 0.0000 'International Tables Vol C Tables 4.2.6.8 and 6.1.1.4'
N N 0.0061 0.0033 'International Tables Vol C Tables 4.2.6.8 and 6.1.1.4'
O O 0.0106 0.0060 'International Tables Vol C Tables 4.2.6.8 and 6.1.1.4'
S S 0.1246 0.1234 'International Tables Vol C Tables 4.2.6.8 and 6.1.1.4'

loop_
_geom_angle_atom_site_label_1
_geom_angle_atom_site_label_2
_geom_angle_atom_site_label_3
_geom_angle
C6 C1 C2 119.83(16)
C6 C1 S1 119.93(13)
C2 C1 S1 120.22(13)
C3 C2 C1 119.72(16)
C3 C2 H2 120.1
C1 C2 H2 120.1
C2 C3 C4 121.40(16)
C2 C3 H3 119.3
C4 C3 H3 119.3
C3 C4 C5 117.63(18)
C3 C4 C16 121.21(18)
C5 C4 C16 121.16(19)
C6 C5 C4 121.71(18)
C6 C5 H5 119.1
C4 C5 H5 119.1
C1 C6 C5 119.63(17)
C1 C6 H6 120.2
C5 C6 H6 120.2
N1 C7 C8 110.67(13)
N1 C7 H7A 109.5
C8 C7 H7A 109.5
N1 C7 H7B 109.5
C8 C7 H7B 109.5
H7A C7 H7B 108.1
O3 C8 N2 121.73(15)
O3 C8 C7 123.18(14)
N2 C8 C7 115.08(13)
N3 C9 C10 120.54(14)
N3 C9 H9 119.7
C10 C9 H9 119.7
C15 C10 C11 118.91(15)
C15 C10 C9 119.51(14)
C11 C10 C9 121.57(14)
C12 C11 C10 120.49(16)
C12 C11 H11 119.8
C10 C11 H11 119.8
C11 C12 C13 119.13(16)
C11 C12 H12 120.4
C13 C12 H12 120.4
C14 C13 C12 121.87(16)
C14 C13 N4 118.89(15)
C12 C13 N4 119.22(16)
C13 C14 C15 118.52(15)
C13 C14 H14 120.7
C15 C14 H14 120.7
C14 C15 C10 121.03(16)
C14 C15 H15 119.5
C10 C15 H15 119.5
C4 C16 H16A 109.5
C4 C16 H16B 109.5
H16A C16 H16B 109.5
C4 C16 H16C 109.5
H16A C16 H16C 109.5
H16B C16 H16C 109.5
O6 C17 N5 126.0(2)
O6 C17 H17 117.0
N5 C17 H17 117.0
N5 C18 H18A 109.5
N5 C18 H18B 109.5
H18A C18 H18B 109.5
N5 C18 H18C 109.5
H18A C18 H18C 109.5
H18B C18 H18C 109.5
N5 C19 H19A 109.5
N5 C19 H19B 109.5
H19A C19 H19B 109.5
N5 C19 H19C 109.5
H19A C19 H19C 109.5
H19B C19 H19C 109.5
C7 N1 S1 118.51(11)
C7 N1 H1N 118.6(14)
S1 N1 H1N 115.5(14)
C8 N2 N3 119.45(13)
C8 N2 H2N 120.9(13)
N3 N2 H2N 119.5(13)
C9 N3 N2 116.76(13)
O5 N4 O4 123.01(17)
O5 N4 C13 118.74(16)
O4 N4 C13 118.25(16)
C17 N5 C18 120.84(18)
C17 N5 C19 122.27(18)
C18 N5 C19 116.84(17)
O1 S1 O2 119.85(8)
O1 S1 N1 107.10(8)
O2 S1 N1 106.47(8)
O1 S1 C1 107.68(8)
O2 S1 C1 107.05(8)
N1 S1 C1 108.25(8)

loop_
_geom_bond_atom_site_label_1
_geom_bond_atom_site_label_2
_geom_bond_distance
C1 C6 1.377(2)
C1 C2 1.393(2)
C1 S1 1.7629(17)
C2 C3 1.376(2)
C2 H2 0.9300
C3 C4 1.389(3)
C3 H3 0.9300
C4 C5 1.390(3)
C4 C16 1.507(3)
C5 C6 1.379(3)
C5 H5 0.9300
C6 H6 0.9300
C7 N1 1.452(2)
C7 C8 1.505(2)
C7 H7A 0.9700
C7 H7B 0.9700
C8 O3 1.2191(19)
C8 N2 1.354(2)
C9 N3 1.274(2)
C9 C10 1.464(2)
C9 H9 0.9300
C10 C15 1.384(2)
C10 C11 1.393(2)
C11 C12 1.374(3)
C11 H11 0.9300
C12 C13 1.376(2)
C12 H12 0.9300
C13 C14 1.374(2)
C13 N4 1.468(2)
C14 C15 1.381(2)
C14 H14 0.9300
C15 H15 0.9300
C16 H16A 0.9600
C16 H16B 0.9600
C16 H16C 0.9600
C17 O6 1.215(2)
C17 N5 1.318(2)
C17 H17 0.9300
C18 N5 1.438(3)
C18 H18A 0.9600
C18 H18B 0.9600
C18 H18C 0.9600
C19 N5 1.451(3)
C19 H19A 0.9600
C19 H19B 0.9600
C19 H19C 0.9600
N1 S1 1.6082(14)
N1 H1N 0.818(15)
N2 N3 1.3723(18)
N2 H2N 0.856(15)
N4 O5 1.216(2)
N4 O4 1.218(2)
O1 S1 1.4273(13)
O2 S1 1.4333(13)

loop_
_geom_hbond_atom_site_label_D
_geom_hbond_atom_site_label_H
_geom_hbond_atom_site_label_A
_geom_hbond_site_symmetry_A
_geom_hbond_distance_DH
_geom_hbond_distance_HA
_geom_hbond_distance_DA
_geom_hbond_angle_DHA
N1 H1N O3 2_565 0.818(15) 2.241(16) 3.0142(18) 157.8(18)
N2 H2N O6 2_565 0.856(15) 2.020(15) 2.863(2) 167.8(18)
C3 H3 O2 1_655 0.93 2.59 3.442(2) 152.0
C14 H14 O5 2_485 0.93 2.56 3.484(2) 171.3
C18 H18C O2 2_566 0.96 2.56 3.446(3) 154.0
C15 H15 Cg1 2_575 0.93 2.66 3.564(2) 164.0

loop_
_geom_torsion_atom_site_label_1
_geom_torsion_atom_site_label_2
_geom_torsion_atom_site_label_3
_geom_torsion_atom_site_label_4
_geom_torsion
C6 C1 C2 C3 2.5(3)
S1 C1 C2 C3 -179.22(12)
C1 C2 C3 C4 -0.4(3)
C2 C3 C4 C5 -2.1(3)
C2 C3 C4 C16 178.09(18)
C3 C4 C5 C6 2.5(3)
C16 C4 C5 C6 -177.7(2)
C2 C1 C6 C5 -2.1(3)
S1 C1 C6 C5 179.61(17)
C4 C5 C6 C1 -0.4(4)
N1 C7 C8 O3 -3.0(2)
N1 C7 C8 N2 177.44(14)
N3 C9 C10 C15 -177.27(15)
N3 C9 C10 C11 1.6(2)
C15 C10 C11 C12 1.7(3)
C9 C10 C11 C12 -177.14(17)
C10 C11 C12 C13 -0.7(3)
C11 C12 C13 C14 -1.3(3)
C11 C12 C13 N4 177.02(17)
C12 C13 C14 C15 2.2(3)
N4 C13 C14 C15 -176.14(15)
C13 C14 C15 C10 -1.1(3)
C11 C10 C15 C14 -0.8(3)
C9 C10 C15 C14 178.07(15)
C8 C7 N1 S1 164.48(11)
O3 C8 N2 N3 178.85(15)
C7 C8 N2 N3 -1.6(2)
C10 C9 N3 N2 178.34(13)
C8 N2 N3 C9 -178.98(14)
C14 C13 N4 O5 -8.6(3)
C12 C13 N4 O5 173.06(18)
C14 C13 N4 O4 170.45(18)
C12 C13 N4 O4 -7.9(3)
O6 C17 N5 C18 1.0(4)
O6 C17 N5 C19 178.4(3)
C7 N1 S1 O1 165.96(13)
C7 N1 S1 O2 36.61(15)
C7 N1 S1 C1 -78.19(14)
C6 C1 S1 O1 -145.65(15)
C2 C1 S1 O1 36.03(15)
C6 C1 S1 O2 -15.55(17)
C2 C1 S1 O2 166.13(13)
C6 C1 S1 N1 98.87(16)
C2 C1 S1 N1 -79.45(14)
